data_4134096
loop_
_publ_author_name
'Liu, Hong-Bing'
'Imler, Gregory H.'
'Baldridge, Kim K.'
'O'Connor, Robert D'
'Siegel, Jay S.'
'Deschamps, Jeffrey R.'
'Bewley, Carole A.'

_publ_section_title
;
 X-ray Crystallography and Unexpected Chiroptical Properties Reassign the
 Configuration of Haliclonadiamine.
;
_journal_name_full 'Journal of the American Chemical Society'
_journal_paper_doi 10.1021/jacs.9b12926
_journal_year 2020
_chemical_absolute_configuration ad
_chemical_formula_moiety 'C25 H42 N2, 2(C2 F3 O2)'
_chemical_formula_sum 'C29 H42 F6 N2 O4'
_chemical_formula_weight 596.64
_space_group_crystal_system triclinic
_space_group_IT_number 1
_space_group_name_Hall 'P 1'
_space_group_name_H-M_alt 'P 1'
_atom_sites_solution_hydrogens geom
_atom_sites_solution_primary 'intrinsic phasing'
_audit_creation_method SHELXL-2014/7
_cell_angle_alpha 101.3959(17)
_cell_angle_beta 97.1969(19)
_cell_angle_gamma 92.7279(16)
_cell_formula_units_Z 3
_cell_length_a 9.4985(3)
_cell_length_b 15.8907(5)
_cell_length_c 16.0857(5)
_cell_measurement_reflns_used 7240
_cell_measurement_temperature 100(2)
_cell_measurement_theta_max 74.46
_cell_measurement_theta_min 2.83
_cell_volume 2354.78(13)
_computing_cell_refinement 'Bruker APEX3 v2015.5-2 (Bruker, 2015)'
_computing_data_collection 'Bruker APEX3 v2015.5-2 (Bruker, 2015)'
_computing_data_reduction
;
Bruker SAINT v8.34A (Bruker, 2013), Bruker XPREP v2014/2 (Bruker, 2014)
;
_computing_molecular_graphics 'Bruker SHELXTL v2014/7 (Bruker, 2014)'
_computing_publication_material 'Bruker SHELXTL v2014/7 (Bruker, 2014)'
_computing_structure_refinement 'SHELXL-2014/7 (Sheldrick, 2014)'
_computing_structure_solution 'Bruker SHELXTL v2014/7 (Bruker, 2014)'
_diffrn_ambient_temperature 100(2)
_diffrn_measured_fraction_theta_full 0.986
_diffrn_measured_fraction_theta_max 0.985
_diffrn_measurement_device_type 'Photon II'
_diffrn_measurement_method '\w scans'
_diffrn_radiation_monochromator 'Montel multilayer optics'
_diffrn_radiation_type CuK\a
_diffrn_radiation_wavelength 1.54178
_diffrn_reflns_av_R_equivalents 0.1185
_diffrn_reflns_av_unetI/netI 0.1128
_diffrn_reflns_Laue_measured_fraction_full 0.986
_diffrn_reflns_Laue_measured_fraction_max 0.985
_diffrn_reflns_limit_h_max 11
_diffrn_reflns_limit_h_min -11
_diffrn_reflns_limit_k_max 17
_diffrn_reflns_limit_k_min -19
_diffrn_reflns_limit_l_max 19
_diffrn_reflns_limit_l_min -19
_diffrn_reflns_number 38964
_diffrn_reflns_point_group_measured_fraction_full 0.918
_diffrn_reflns_point_group_measured_fraction_max 0.916
_diffrn_reflns_theta_full 67.679
_diffrn_reflns_theta_max 68.235
_diffrn_reflns_theta_min 2.829
_diffrn_source '1uS microfocus'
_exptl_absorpt_coefficient_mu 0.915
_exptl_absorpt_correction_T_max 0.7538
_exptl_absorpt_correction_T_min 0.6358
_exptl_absorpt_correction_type multi-scan
_exptl_absorpt_process_details 'SADABS v2014/5 (Bruker, 2008)'
_exptl_crystal_colour 'clear colorless'
_exptl_crystal_density_diffrn 1.262
_exptl_crystal_description plate
_exptl_crystal_F_000 948
_exptl_crystal_size_max 0.162
_exptl_crystal_size_mid 0.087
_exptl_crystal_size_min 0.030
_refine_diff_density_max 0.715
_refine_diff_density_min -0.261
_refine_diff_density_rms 0.059
_refine_ls_abs_structure_details
;
 Flack x determined using 3717 quotients [(I+)-(I-)]/[(I+)+(I-)]
 (Parsons, Flack and Wagner, Acta Cryst. B69 (2013) 249-259).
;
_refine_ls_abs_structure_Flack 0.14(8)
_refine_ls_extinction_coef 0.0021(3)
_refine_ls_extinction_expression Fc^*^=kFc[1+0.001xFc^2^\l^3^/sin(2\q)]^-1/4^
_refine_ls_extinction_method 'SHELXL-2014/7 (Sheldrick 2014'
_refine_ls_goodness_of_fit_ref 1.016
_refine_ls_hydrogen_treatment constr
_refine_ls_matrix_type full
_refine_ls_number_parameters 1247
_refine_ls_number_reflns 15811
_refine_ls_number_restraints 681
_refine_ls_restrained_S_all 1.049
_refine_ls_R_factor_all 0.1041
_refine_ls_R_factor_gt 0.0578
_refine_ls_shift/su_max 0.000
_refine_ls_shift/su_mean 0.000
_refine_ls_structure_factor_coef Fsqd
_refine_ls_weighting_details 'w=1/[\s^2^(Fo^2^)+(0.0773P)^2^] where P=(Fo^2^+2Fc^2^)/3'
_refine_ls_weighting_scheme calc
_refine_ls_wR_factor_gt 0.1360
_refine_ls_wR_factor_ref 0.1548
_reflns_Friedel_coverage 0.860
_reflns_Friedel_fraction_full 0.850
_reflns_Friedel_fraction_max 0.847
_reflns_number_gt 10940
_reflns_number_total 15811
_reflns_threshold_expression 'I > 2\s(I)'
_cod_data_source_file ja9b12926_si_004.cif
_cod_data_source_block nidab03_100K
_cod_database_code 4134096
_shelx_shelxl_version_number 2014/7
_shelx_space_group_comment
;
The symmetry employed for this shelxl refinement is uniquely defined
by the following loop, which should always be used as a source of
symmetry information in preference to the above space-group names.
They are only intended as comments.
;
_shelx_estimated_absorpt_t_min 0.866
_shelx_estimated_absorpt_t_max 0.973

loop_
_space_group_symop_operation_xyz
'x, y, z'

loop_
_atom_site_label
_atom_site_type_symbol
_atom_site_fract_x
_atom_site_fract_y
_atom_site_fract_z
_atom_site_U_iso_or_equiv
_atom_site_adp_type
_atom_site_occupancy
_atom_site_site_symmetry_order
_atom_site_calc_flag
_atom_site_refinement_flags_posn
_atom_site_refinement_flags_adp
_atom_site_refinement_flags_occupancy
_atom_site_disorder_assembly
_atom_site_disorder_group
C1 C 0.0074(6) 0.3498(3) 0.2193(3) 0.0304(12) Uani 1 1 d . . . . .
H1 H -0.0843 0.3417 0.2422 0.037 Uiso 1 1 calc R U . . .
C2 C 0.0741(6) 0.2614(3) 0.1974(4) 0.0374(13) Uani 1 1 d . . . . .
H2A H 0.1736 0.2655 0.2258 0.045 Uiso 1 1 calc R U . . .
H2B H 0.0187 0.2160 0.2163 0.045 Uiso 1 1 calc R U . . .
C3 C 0.0688(6) 0.2414(3) 0.1012(3) 0.0315(12) Uani 1 1 d . . . . .
H3 H -0.0285 0.2149 0.0756 0.038 Uiso 1 1 calc R U . . .
C4 C 0.1775(6) 0.1823(3) 0.0632(4) 0.0385(14) Uani 1 1 d . . . . .
H4A H 0.2746 0.2044 0.0911 0.046 Uiso 1 1 calc R U . . .
H4B H 0.1592 0.1238 0.0741 0.046 Uiso 1 1 calc R U . . .
C5 C 0.1670(7) 0.1779(4) -0.0327(4) 0.0401(14) Uani 1 1 d . . . . .
H5A H 0.2436 0.1440 -0.0555 0.048 Uiso 1 1 calc R U . . .
H5B H 0.0746 0.1480 -0.0613 0.048 Uiso 1 1 calc R U . . .
C6 C 0.1796(7) 0.2668(4) -0.0532(4) 0.0452(15) Uani 1 1 d . . . . .
H6A H 0.1679 0.2611 -0.1161 0.054 Uiso 1 1 calc R U . . .
H6B H 0.2763 0.2939 -0.0300 0.054 Uiso 1 1 calc R U . . .
C7 C 0.0692(6) 0.3261(4) -0.0163(4) 0.0370(13) Uani 1 1 d . . . . .
H7A H 0.0863 0.3845 -0.0276 0.044 Uiso 1 1 calc R U . . .
H7B H -0.0280 0.3031 -0.0434 0.044 Uiso 1 1 calc R U . . .
C8 C 0.0843(6) 0.3297(3) 0.0791(4) 0.0320(12) Uani 1 1 d . . . . .
H8 H 0.1822 0.3556 0.1042 0.038 Uiso 1 1 calc R U . . .
C9 C -0.0218(5) 0.3791(3) 0.1320(3) 0.0292(11) Uani 1 1 d . . . . .
H9 H -0.1198 0.3552 0.1049 0.035 Uiso 1 1 calc R U . . .
C10 C -0.0162(5) 0.4741(3) 0.1383(3) 0.0304(12) Uani 1 1 d . . . . .
H10 H -0.1017 0.5016 0.1458 0.036 Uiso 1 1 calc R U . . .
C11 C 0.0980(6) 0.5232(3) 0.1342(3) 0.0289(11) Uani 1 1 d . . . . .
H11 H 0.1760 0.4966 0.1111 0.035 Uiso 1 1 calc R U . . .
C12 C 0.1094(6) 0.6161(3) 0.1637(3) 0.0319(12) Uani 1 1 d . . . . .
H12 H 0.0257 0.6463 0.1598 0.038 Uiso 1 1 calc R U . . .
C13 C 0.2337(5) 0.6605(3) 0.1960(4) 0.0327(12) Uani 1 1 d . . . . .
H13 H 0.3181 0.6330 0.1849 0.039 Uiso 1 1 calc R U . . .
C14 C 0.2499(6) 0.7505(3) 0.2484(4) 0.0331(12) Uani 1 1 d . . . . .
H14 H 0.3432 0.7769 0.2398 0.040 Uiso 1 1 calc R U . . .
C15 C 0.1361(6) 0.8116(3) 0.2270(4) 0.0342(13) Uani 1 1 d . . . . .
H15 H 0.0404 0.7844 0.2302 0.041 Uiso 1 1 calc R U . . .
C16 C 0.1318(7) 0.8395(4) 0.1424(4) 0.0424(14) Uani 1 1 d . . . . .
H16A H 0.1027 0.7894 0.0948 0.051 Uiso 1 1 calc R U . . .
H16B H 0.2277 0.8627 0.1362 0.051 Uiso 1 1 calc R U . . .
C17 C 0.0260(8) 0.9086(4) 0.1382(5) 0.0519(16) Uani 1 1 d . . . . .
H17A H -0.0715 0.8825 0.1363 0.062 Uiso 1 1 calc R U . . .
H17B H 0.0297 0.9302 0.0848 0.062 Uiso 1 1 calc R U . . .
C18 C 0.0569(7) 0.9846(3) 0.2152(4) 0.0449(15) Uani 1 1 d . . . . .
H18A H 0.1479 1.0161 0.2121 0.054 Uiso 1 1 calc R U . . .
H18B H -0.0192 1.0247 0.2121 0.054 Uiso 1 1 calc R U . . .
C19 C 0.0661(6) 0.9562(3) 0.3008(4) 0.0394(14) Uani 1 1 d . . . . .
H19A H -0.0287 0.9328 0.3086 0.047 Uiso 1 1 calc R U . . .
H19B H 0.0970 1.0061 0.3481 0.047 Uiso 1 1 calc R U . . .
C20 C 0.1728(6) 0.8870(3) 0.3024(4) 0.0378(13) Uani 1 1 d . . . . .
H20 H 0.2686 0.9137 0.2984 0.045 Uiso 1 1 calc R U . . .
C21 C 0.1877(6) 0.8438(3) 0.3788(4) 0.0408(14) Uani 1 1 d . . . . .
H21A H 0.0937 0.8333 0.3969 0.049 Uiso 1 1 calc R U . . .
H21B H 0.2510 0.8801 0.4276 0.049 Uiso 1 1 calc R U . . .
C22 C 0.2538(6) 0.7569(3) 0.3469(4) 0.0329(12) Uani 1 1 d . . . . .
H22 H 0.3549 0.7601 0.3743 0.039 Uiso 1 1 calc R U . . .
N23 N 0.1706(4) 0.6855(2) 0.3716(3) 0.0290(10) Uani 1 1 d . . . . .
H23A H 0.0906 0.6705 0.3329 0.035 Uiso 1 1 calc R U . . .
H23B H 0.1426 0.7059 0.4234 0.035 Uiso 1 1 calc R U . . .
C24 C 0.2475(5) 0.6054(3) 0.3771(4) 0.0315(12) Uani 1 1 d . . . . .
H24A H 0.3368 0.6209 0.4174 0.038 Uiso 1 1 calc R U . . .
H24B H 0.2728 0.5800 0.3201 0.038 Uiso 1 1 calc R U . . .
C25 C 0.1566(5) 0.5391(3) 0.4071(3) 0.0290(11) Uani 1 1 d . . . . .
H25A H 0.1081 0.5696 0.4540 0.035 Uiso 1 1 calc R U . . .
H25B H 0.2207 0.5002 0.4316 0.035 Uiso 1 1 calc R U . . .
C26 C 0.0437(5) 0.4836(3) 0.3399(3) 0.0288(11) Uani 1 1 d . . . . .
H26A H -0.0299 0.4592 0.3687 0.035 Uiso 1 1 calc R U . . .
H26B H -0.0032 0.5199 0.3027 0.035 Uiso 1 1 calc R U . . .
N27 N 0.1103(4) 0.4113(2) 0.2856(3) 0.0278(9) Uani 1 1 d . . . . .
H27A H 0.1757 0.4348 0.2583 0.033 Uiso 1 1 calc R U . . .
H27B H 0.1576 0.3807 0.3209 0.033 Uiso 1 1 calc R U . . .
C1' C 0.5492(6) 0.1796(3) 0.3310(4) 0.0350(13) Uani 1 1 d . . . . .
H1' H 0.6403 0.2096 0.3236 0.042 Uiso 1 1 calc R U . . .
C2' C 0.4595(6) 0.1540(3) 0.2432(4) 0.0412(14) Uani 1 1 d . . . . .
H2C H 0.4626 0.2006 0.2107 0.049 Uiso 1 1 calc R U . . .
H2D H 0.3593 0.1376 0.2479 0.049 Uiso 1 1 calc R U . . .
C3' C 0.5348(6) 0.0767(4) 0.2030(4) 0.0433(14) Uani 1 1 d . . . . .
H3' H 0.6326 0.0980 0.1962 0.052 Uiso 1 1 calc R U . . .
C4' C 0.4705(7) 0.0179(4) 0.1185(4) 0.0489(15) Uani 1 1 d . . . . .
H4C H 0.4634 0.0508 0.0721 0.059 Uiso 1 1 calc R U . . .
H4D H 0.3737 -0.0050 0.1231 0.059 Uiso 1 1 calc R U . . .
C5' C 0.5657(9) -0.0565(4) 0.0979(5) 0.0607(19) Uani 1 1 d . . . . .
H5C H 0.5202 -0.0972 0.0456 0.073 Uiso 1 1 calc R U . . .
H5D H 0.6580 -0.0334 0.0859 0.073 Uiso 1 1 calc R U . . .
C6' C 0.5926(8) -0.1049(4) 0.1707(5) 0.0549(18) Uani 1 1 d . . . . .
H6C H 0.5028 -0.1367 0.1755 0.066 Uiso 1 1 calc R U . . .
H6D H 0.6628 -0.1477 0.1563 0.066 Uiso 1 1 calc R U . . .
C7' C 0.6473(7) -0.0468(4) 0.2565(5) 0.0506(16) Uani 1 1 d . . . . .
H7C H 0.7451 -0.0228 0.2558 0.061 Uiso 1 1 calc R U . . .
H7D H 0.6501 -0.0804 0.3022 0.061 Uiso 1 1 calc R U . . .
C8' C 0.5491(6) 0.0265(3) 0.2744(4) 0.0409(14) Uani 1 1 d . . . . .
H8' H 0.4525 -0.0008 0.2753 0.049 Uiso 1 1 calc R U . . .
C9' C 0.5856(6) 0.0926(3) 0.3576(4) 0.0373(13) Uani 1 1 d . . . . .
H9' H 0.6905 0.0949 0.3763 0.045 Uiso 1 1 calc R U . . .
C10' C 0.5094(6) 0.0747(3) 0.4297(4) 0.0351(13) Uani 1 1 d . . . . .
H10' H 0.4108 0.0569 0.4177 0.042 Uiso 1 1 calc R U . . .
C11' C 0.5737(6) 0.0828(3) 0.5084(4) 0.0345(13) Uani 1 1 d . . . . .
H11' H 0.6747 0.0846 0.5169 0.041 Uiso 1 1 calc R U . . .
C12' C 0.5010(7) 0.0891(3) 0.5830(4) 0.0406(14) Uani 1 1 d . . . . .
H12' H 0.4082 0.0620 0.5786 0.049 Uiso 1 1 calc R U . . .
C13' C 0.5671(6) 0.1339(3) 0.6586(4) 0.0397(14) Uani 1 1 d . . . . .
H13' H 0.6674 0.1443 0.6637 0.048 Uiso 1 1 calc R U . . .
C14' C 0.4990(6) 0.1684(3) 0.7346(4) 0.0380(13) Uani 1 1 d . . . . .
H14' H 0.4097 0.1316 0.7324 0.046 Uiso 1 1 calc R U . . .
C15' C 0.5911(6) 0.1717(3) 0.8211(4) 0.0366(13) Uani 1 1 d . . . . .
H15' H 0.6900 0.1925 0.8159 0.044 Uiso 1 1 calc R U . . .
C16' C 0.6004(7) 0.0889(4) 0.8544(4) 0.0455(15) Uani 1 1 d . . . . .
H16C H 0.6457 0.0459 0.8149 0.055 Uiso 1 1 calc R U . . .
H16D H 0.5036 0.0648 0.8577 0.055 Uiso 1 1 calc R U . . .
C17' C 0.6881(7) 0.1075(4) 0.9432(4) 0.0497(16) Uani 1 1 d . . . . .
H17C H 0.6863 0.0546 0.9670 0.060 Uiso 1 1 calc R U . . .
H17D H 0.7882 0.1233 0.9379 0.060 Uiso 1 1 calc R U . . .
C18' C 0.6328(8) 0.1798(4) 1.0046(4) 0.0534(17) Uani 1 1 d . . . . .
H18C H 0.6978 0.1922 1.0594 0.064 Uiso 1 1 calc R U . . .
H18D H 0.5382 0.1603 1.0165 0.064 Uiso 1 1 calc R U . . .
C19' C 0.6200(7) 0.2623(4) 0.9705(4) 0.0464(15) Uani 1 1 d . . . . .
H19C H 0.5739 0.3049 1.0098 0.056 Uiso 1 1 calc R U . . .
H19D H 0.7158 0.2873 0.9664 0.056 Uiso 1 1 calc R U . . .
C20' C 0.5317(6) 0.2414(3) 0.8827(4) 0.0356(13) Uani 1 1 d . . . . .
H20' H 0.4341 0.2200 0.8898 0.043 Uiso 1 1 calc R U . . .
C21' C 0.5159(7) 0.3123(3) 0.8316(4) 0.0430(15) Uani 1 1 d . . . . .
H21C H 0.6089 0.3439 0.8332 0.052 Uiso 1 1 calc R U . . .
H21D H 0.4486 0.3536 0.8546 0.052 Uiso 1 1 calc R U . . .
C22' C 0.4585(6) 0.2655(3) 0.7406(4) 0.0384(13) Uani 1 1 d . . . . .
H22' H 0.3525 0.2661 0.7327 0.046 Uiso 1 1 calc R U . . .
N23' N 0.5153(5) 0.3110(3) 0.6773(3) 0.0344(11) Uani 1 1 d . . . . .
H23C H 0.6013 0.2912 0.6675 0.041 Uiso 1 1 calc R U . . .
H23D H 0.5302 0.3681 0.7013 0.041 Uiso 1 1 calc R U . . .
C24' C 0.4228(6) 0.3013(3) 0.5926(4) 0.0367(13) Uani 1 1 d . . . . .
H24C H 0.3312 0.3265 0.6017 0.044 Uiso 1 1 calc R U . . .
H24D H 0.4023 0.2394 0.5665 0.044 Uiso 1 1 calc R U . . .
C25' C 0.4950(6) 0.3458(3) 0.5322(4) 0.0379(13) Uani 1 1 d . . . . .
H25C H 0.5612 0.3934 0.5669 0.045 Uiso 1 1 calc R U . . .
H25D H 0.4214 0.3717 0.4981 0.045 Uiso 1 1 calc R U . . .
C26' C 0.5776(6) 0.2888(3) 0.4708(4) 0.0374(13) Uani 1 1 d . . . . .
H26C H 0.6505 0.3247 0.4519 0.045 Uiso 1 1 calc R U . . .
H26D H 0.6269 0.2473 0.5005 0.045 Uiso 1 1 calc R U . . .
N27' N 0.4784(4) 0.2408(3) 0.3942(3) 0.0341(10) Uani 1 1 d . . . . .
H27C H 0.4356 0.2797 0.3668 0.041 Uiso 1 1 calc R U . . .
H27D H 0.4092 0.2105 0.4127 0.041 Uiso 1 1 calc R U . . .
C1" C 0.9242(7) 0.5847(3) 0.8562(4) 0.0450(15) Uani 1 1 d . . . . .
H1" H 1.0266 0.5728 0.8560 0.054 Uiso 1 1 calc R U . . .
C2" C 0.8418(8) 0.5135(4) 0.8894(4) 0.0540(18) Uani 1 1 d . . . . .
H2E H 0.7663 0.4824 0.8442 0.065 Uiso 1 1 calc R U . . .
H2F H 0.9074 0.4715 0.9066 0.065 Uiso 1 1 calc R U . . .
C3" C 0.7767(9) 0.5598(4) 0.9663(4) 0.0584(19) Uani 1 1 d . . . . .
H3" H 0.8477 0.5635 1.0185 0.070 Uiso 1 1 calc R U . . .
C4" C 0.6383(10) 0.5221(4) 0.9833(5) 0.068(2) Uani 1 1 d . . . . .
H4E H 0.6508 0.4644 0.9966 0.082 Uiso 1 1 calc R U . . .
H4F H 0.5663 0.5156 0.9319 0.082 Uiso 1 1 calc R U . . .
C5" C 0.5875(12) 0.5818(5) 1.0593(5) 0.084(3) Uani 1 1 d . . . . .
H5E H 0.4938 0.5585 1.0690 0.101 Uiso 1 1 calc R U . . .
H5F H 0.6557 0.5839 1.1116 0.101 Uiso 1 1 calc R U . . .
C6" C 0.5748(11) 0.6732(4) 1.0428(5) 0.070(2) Uani 1 1 d . . . . .
H6E H 0.5018 0.6719 0.9928 0.084 Uiso 1 1 calc R U . . .
H6F H 0.5443 0.7106 1.0932 0.084 Uiso 1 1 calc R U . . .
C7" C 0.7174(9) 0.7101(4) 1.0257(4) 0.060(2) Uani 1 1 d . . . . .
H7E H 0.7075 0.7685 1.0137 0.072 Uiso 1 1 calc R U . . .
H7F H 0.7897 0.7147 1.0767 0.072 Uiso 1 1 calc R U . . .
C8" C 0.7640(8) 0.6514(4) 0.9496(4) 0.0487(16) Uani 1 1 d . . . . .
H8" H 0.6897 0.6484 0.8991 0.058 Uiso 1 1 calc R U . . .
C9" C 0.9090(7) 0.6697(4) 0.9227(4) 0.0457(15) Uani 1 1 d . . . . .
H9" H 0.9825 0.6720 0.9735 0.055 Uiso 1 1 calc R U . . .
C10" C 0.9347(7) 0.7489(3) 0.8887(4) 0.0423(14) Uani 1 1 d . . . . .
H10" H 1.0307 0.7702 0.8916 0.051 Uiso 1 1 calc R U . . .
C11" C 0.8335(6) 0.7921(3) 0.8545(3) 0.0334(12) Uani 1 1 d . . . . .
H11" H 0.7389 0.7834 0.8661 0.040 Uiso 1 1 calc R U . . .
C12" C 0.8622(6) 0.8522(3) 0.8001(3) 0.0332(12) Uani 1 1 d . . . . .
H12" H 0.9558 0.8783 0.8050 0.040 Uiso 1 1 calc R U . . .
C13" C 0.7604(6) 0.8715(3) 0.7434(3) 0.0322(12) Uani 1 1 d . . . . .
H13" H 0.6646 0.8589 0.7508 0.039 Uiso 1 1 calc R U . . .
C14" C 0.7845(6) 0.9112(3) 0.6694(4) 0.0330(12) Uani 1 1 d . . . . .
H14" H 0.7059 0.9498 0.6615 0.040 Uiso 1 1 calc R U . . .
C15" C 0.9236(6) 0.9644(3) 0.6736(3) 0.0307(12) Uani 1 1 d . . . . .
H15" H 1.0033 0.9268 0.6823 0.037 Uiso 1 1 calc R U . . .
C16" C 0.9563(6) 1.0486(3) 0.7405(4) 0.0389(13) Uani 1 1 d . . . . .
H16E H 0.9664 1.0365 0.7990 0.047 Uiso 1 1 calc R U . . .
H16F H 0.8782 1.0870 0.7350 0.047 Uiso 1 1 calc R U . . .
C17" C 1.0968(7) 1.0916(3) 0.7244(4) 0.0424(14) Uani 1 1 d . . . . .
H17E H 1.1182 1.1474 0.7654 0.051 Uiso 1 1 calc R U . . .
H17F H 1.1751 1.0546 0.7356 0.051 Uiso 1 1 calc R U . . .
C18" C 1.0919(7) 1.1068(3) 0.6345(4) 0.0427(14) Uani 1 1 d . . . . .
H18E H 1.1858 1.1320 0.6274 0.051 Uiso 1 1 calc R U . . .
H18F H 1.0205 1.1485 0.6251 0.051 Uiso 1 1 calc R U . . .
C19" C 1.0536(6) 1.0230(3) 0.5675(4) 0.0393(13) Uani 1 1 d . . . . .
H19E H 1.0434 1.0357 0.5093 0.047 Uiso 1 1 calc R U . . .
H19F H 1.1306 0.9836 0.5719 0.047 Uiso 1 1 calc R U . . .
C20" C 0.9153(6) 0.9806(3) 0.5823(3) 0.0344(12) Uani 1 1 d . . . . .
H20" H 0.8395 1.0212 0.5751 0.041 Uiso 1 1 calc R U . . .
C21" C 0.8613(6) 0.8934(3) 0.5267(4) 0.0368(13) Uani 1 1 d . . . . .
H21E H 0.9419 0.8609 0.5077 0.044 Uiso 1 1 calc R U . . .
H21F H 0.7973 0.9007 0.4755 0.044 Uiso 1 1 calc R U . . .
C22" C 0.7798(6) 0.8452(3) 0.5829(4) 0.0348(12) Uani 1 1 d . . . . .
H22" H 0.6789 0.8301 0.5555 0.042 Uiso 1 1 calc R U . . .
N23" N 0.8517(5) 0.7643(3) 0.5929(3) 0.0325(10) Uani 1 1 d . . . . .
H23E H 0.8873 0.7438 0.5435 0.039 Uiso 1 1 calc R U . . .
H23F H 0.9269 0.7791 0.6352 0.039 Uiso 1 1 calc R U . . .
C24" C 0.7632(6) 0.6924(3) 0.6131(4) 0.0373(13) Uani 1 1 d . . . . .
H24E H 0.6829 0.6728 0.5666 0.045 Uiso 1 1 calc R U . . .
H24F H 0.7236 0.7127 0.6670 0.045 Uiso 1 1 calc R U . . .
C25" C 0.8566(7) 0.6176(3) 0.6223(4) 0.0396(14) Uani 1 1 d . . . . .
H25E H 0.7946 0.5634 0.6075 0.048 Uiso 1 1 calc R U . . .
H25F H 0.9240 0.6142 0.5798 0.048 Uiso 1 1 calc R U . . .
C26" C 0.9418(6) 0.6224(3) 0.7102(4) 0.0407(14) Uani 1 1 d . . . . .
H26E H 1.0277 0.5901 0.7037 0.049 Uiso 1 1 calc R U . . .
H26F H 0.9731 0.6832 0.7365 0.049 Uiso 1 1 calc R U . . .
N27" N 0.8550(5) 0.5857(3) 0.7676(3) 0.0355(11) Uani 1 1 d . . . . .
H27E H 0.8246 0.5306 0.7413 0.043 Uiso 1 1 calc R U . . .
H27F H 0.7763 0.6159 0.7721 0.043 Uiso 1 1 calc R U . . .
O1S O 0.1465(5) 0.7478(3) 0.5419(3) 0.0524(11) Uani 1 1 d . U . . .
O2S O 0.1315(4) 0.7948(2) 0.6805(3) 0.0422(10) Uani 1 1 d . U . . .
C3S C 0.1939(6) 0.7828(3) 0.6169(5) 0.0396(14) Uani 1 1 d . U . . .
C4S C 0.3503(7) 0.8179(4) 0.6325(6) 0.066(2) Uani 1 1 d D U . . .
F5A F 0.4441(14) 0.7735(9) 0.6025(13) 0.095(5) Uani 0.5 1 d D U P A 1
F6A F 0.3701(9) 0.8927(5) 0.6082(6) 0.0600(9) Uani 0.5 1 d D U P A 1
F7A F 0.4010(17) 0.8271(12) 0.7205(9) 0.102(5) Uani 0.5 1 d D U P A 1
F5B F 0.3574(9) 0.9044(5) 0.6524(6) 0.0600(9) Uani 0.5 1 d D U P A 2
F6B F 0.4283(16) 0.7935(9) 0.6909(12) 0.093(5) Uani 0.5 1 d D U P A 2
F7B F 0.4087(13) 0.7812(11) 0.5576(10) 0.095(5) Uani 0.5 1 d D U P A 2
O8S O 0.5745(5) 0.6265(2) 0.7414(3) 0.0465(10) Uani 1 1 d . U . . .
O9S O 0.5155(5) 0.4874(3) 0.7403(3) 0.0500(11) Uani 1 1 d . U . . .
C10A C 0.505(2) 0.5579(19) 0.7197(17) 0.040(3) Uani 0.5 1 d D U P B 1
C11A C 0.369(2) 0.5636(10) 0.6572(13) 0.049(3) Uani 0.5 1 d D U P B 1
F12A F 0.402(2) 0.5869(12) 0.5857(13) 0.080(5) Uani 0.5 1 d D U P B 1
F13A F 0.285(2) 0.6211(12) 0.6928(11) 0.086(6) Uani 0.5 1 d D U P B 1
F14A F 0.2862(12) 0.4908(7) 0.6333(8) 0.0600(9) Uani 0.5 1 d D U P B 1
C10B C 0.495(2) 0.5557(18) 0.7157(15) 0.040(3) Uani 0.5 1 d D U P B 2
C11B C 0.379(2) 0.5568(10) 0.6394(12) 0.047(3) Uani 0.5 1 d D U P B 2
F12B F 0.293(2) 0.6197(9) 0.6573(11) 0.064(4) Uani 0.5 1 d D U P B 2
F13B F 0.2994(12) 0.4835(7) 0.6107(8) 0.0600(9) Uani 0.5 1 d D U P B 2
F14B F 0.4369(18) 0.5692(10) 0.5701(12) 0.056(3) Uani 0.5 1 d D U P B 2
O15S O 0.2121(4) 0.1779(2) 0.4276(3) 0.0426(10) Uani 1 1 d . U . . .
O16S O 0.1793(4) 0.3121(2) 0.4077(2) 0.0359(9) Uani 1 1 d . U . . .
C17S C 0.1408(5) 0.2392(3) 0.4169(4) 0.0309(12) Uani 1 1 d . U . . .
C18S C -0.0215(5) 0.2194(3) 0.4108(3) 0.0361(13) Uani 1 1 d D U . . .
F19A F -0.066(3) 0.2055(13) 0.4817(10) 0.047(4) Uani 0.5 1 d D U P C 1
F20A F -0.0631(13) 0.1449(5) 0.3508(7) 0.0600(9) Uani 0.5 1 d D U P C 1
F21A F -0.096(2) 0.2795(10) 0.3826(9) 0.046(3) Uani 0.5 1 d D U P C 1
F19B F -0.053(3) 0.1837(13) 0.4748(11) 0.056(5) Uani 0.5 1 d D U P C 2
F20B F -0.0751(13) 0.1626(5) 0.3393(7) 0.0600(9) Uani 0.5 1 d D U P C 2
F21B F -0.096(2) 0.2886(10) 0.4120(11) 0.063(4) Uani 0.5 1 d D U P C 2
O22S O 0.4238(5) 0.3769(3) 0.3188(4) 0.0695(16) Uani 1 1 d . U . . .
O23S O 0.3707(4) 0.4569(3) 0.2241(3) 0.0421(9) Uani 1 1 d . U . . .
C24S C 0.4501(5) 0.4157(3) 0.2628(4) 0.0319(12) Uani 1 1 d . U . . .
C25S C 0.6025(6) 0.4109(3) 0.2431(4) 0.0432(14) Uani 1 1 d D U . . .
F26A F 0.6144(17) 0.3437(9) 0.1825(9) 0.104(5) Uani 0.5 1 d D U P D 1
F27A F 0.6611(11) 0.4793(6) 0.2276(10) 0.080(3) Uani 0.5 1 d D U P D 1
F28A F 0.6870(10) 0.3924(10) 0.3106(7) 0.091(3) Uani 0.5 1 d D U P D 1
F26B F 0.6412(12) 0.3305(5) 0.2238(8) 0.060(3) Uani 0.5 1 d D U P D 2
F27B F 0.6232(11) 0.4412(8) 0.1714(7) 0.072(3) Uani 0.5 1 d D U P D 2
F28B F 0.6972(9) 0.4538(7) 0.3048(8) 0.084(3) Uani 0.5 1 d D U P D 2
O29S O 0.8849(4) 0.6646(3) 0.2896(3) 0.0399(9) Uani 1 1 d . U . . .
O30S O 0.8644(5) 0.6711(3) 0.4278(3) 0.0470(10) Uani 1 1 d . U . . .
C31S C 0.8188(6) 0.6736(3) 0.3522(4) 0.0301(12) Uani 1 1 d . U . . .
C32S C 0.6626(5) 0.6917(3) 0.3358(4) 0.0380(13) Uani 1 1 d D U . . .
F33A F 0.5793(9) 0.6347(6) 0.3641(9) 0.076(3) Uani 0.5 1 d D U P E 1
F34A F 0.6080(9) 0.6862(9) 0.2548(5) 0.068(3) Uani 0.5 1 d D U P E 1
F35A F 0.6328(9) 0.7677(5) 0.3769(7) 0.054(2) Uani 0.5 1 d D U P E 1
F33B F 0.6091(10) 0.7218(10) 0.4062(6) 0.088(4) Uani 0.5 1 d D U P E 2
F34B F 0.6496(11) 0.7524(9) 0.2895(10) 0.100(3) Uani 0.5 1 d D U P E 2
F35B F 0.5793(9) 0.6260(6) 0.2943(9) 0.080(3) Uani 0.5 1 d D U P E 2
O36S O 0.8005(4) 0.2795(2) 0.6643(3) 0.0473(11) Uani 1 1 d . U . . .
O37S O 0.8039(4) 0.4206(2) 0.6692(3) 0.0450(10) Uani 1 1 d . U . . .
C38S C 0.8587(6) 0.3529(3) 0.6756(4) 0.0326(12) Uani 1 1 d . U . . .
C39S C 1.0204(6) 0.3601(3) 0.6974(4) 0.0437(15) Uani 1 1 d D U . . .
F40A F 1.0830(14) 0.2986(7) 0.7261(9) 0.082(4) Uani 0.5 1 d D U P F 1
F41A F 1.0738(9) 0.3557(5) 0.6195(5) 0.0600(9) Uani 0.5 1 d D U P F 1
F42A F 1.076(3) 0.4339(9) 0.7475(14) 0.068(6) Uani 0.5 1 d D U P F 1
F40B F 1.0914(9) 0.3234(5) 0.6376(6) 0.0600(9) Uani 0.5 1 d D U P F 2
F41B F 1.074(3) 0.4390(8) 0.7319(14) 0.053(4) Uani 0.5 1 d D U P F 2
F42B F 1.0513(16) 0.3135(8) 0.7603(8) 0.080(4) Uani 0.5 1 d D U P F 2

loop_
_atom_site_aniso_label
_atom_site_aniso_U_11
_atom_site_aniso_U_22
_atom_site_aniso_U_33
_atom_site_aniso_U_23
_atom_site_aniso_U_13
_atom_site_aniso_U_12
C1 0.025(3) 0.028(2) 0.036(3) 0.0014(19) 0.006(2) -0.0005(19)
C2 0.041(3) 0.027(3) 0.044(4) 0.007(2) 0.007(3) 0.007(2)
C3 0.030(3) 0.027(2) 0.035(3) 0.001(2) 0.003(2) 0.004(2)
C4 0.038(3) 0.028(3) 0.048(4) 0.002(2) 0.007(3) 0.010(2)
C5 0.038(3) 0.040(3) 0.040(4) -0.003(2) 0.011(3) 0.009(2)
C6 0.053(4) 0.042(3) 0.041(4) 0.001(2) 0.018(3) 0.013(3)
C7 0.034(3) 0.045(3) 0.034(4) 0.004(2) 0.012(3) 0.011(2)
C8 0.026(3) 0.028(2) 0.042(4) 0.003(2) 0.010(3) 0.0066(19)
C9 0.021(3) 0.032(3) 0.034(3) 0.004(2) 0.005(2) 0.0063(19)
C10 0.022(3) 0.031(3) 0.038(3) 0.004(2) 0.008(2) 0.010(2)
C11 0.028(3) 0.034(3) 0.027(3) 0.0067(19) 0.008(2) 0.010(2)
C12 0.029(3) 0.034(3) 0.037(3) 0.012(2) 0.013(3) 0.014(2)
C13 0.020(3) 0.034(3) 0.047(4) 0.011(2) 0.013(3) 0.006(2)
C14 0.020(3) 0.031(3) 0.049(4) 0.009(2) 0.008(2) 0.0001(19)
C15 0.027(3) 0.024(2) 0.052(4) 0.006(2) 0.011(3) -0.0015(19)
C16 0.043(4) 0.035(3) 0.052(4) 0.013(2) 0.010(3) 0.003(2)
C17 0.052(4) 0.038(3) 0.068(5) 0.016(3) 0.006(3) 0.005(3)
C18 0.041(4) 0.031(3) 0.068(4) 0.018(3) 0.013(3) 0.005(2)
C19 0.037(3) 0.026(3) 0.057(4) 0.007(2) 0.012(3) 0.004(2)
C20 0.029(3) 0.030(3) 0.056(4) 0.009(2) 0.011(3) 0.001(2)
C21 0.036(3) 0.028(3) 0.058(4) 0.002(2) 0.015(3) 0.005(2)
C22 0.021(3) 0.031(3) 0.046(4) 0.005(2) 0.008(2) 0.0020(19)
N23 0.020(2) 0.025(2) 0.040(3) 0.0024(17) 0.0049(19) 0.0030(15)
C24 0.023(3) 0.028(2) 0.042(3) 0.004(2) 0.002(2) 0.0045(19)
C25 0.024(3) 0.031(2) 0.031(3) 0.0048(19) 0.002(2) 0.0055(19)
C26 0.025(3) 0.026(2) 0.036(3) 0.0033(19) 0.007(2) 0.0052(18)
N27 0.022(2) 0.026(2) 0.036(3) 0.0064(16) 0.0035(19) 0.0047(15)
C1' 0.026(3) 0.033(3) 0.049(4) 0.016(2) 0.004(3) 0.004(2)
C2' 0.032(3) 0.034(3) 0.058(4) 0.016(2) 0.002(3) 0.001(2)
C3' 0.035(3) 0.036(3) 0.064(4) 0.017(3) 0.013(3) -0.003(2)
C4' 0.054(4) 0.041(3) 0.053(4) 0.010(3) 0.012(3) 0.001(3)
C5' 0.070(5) 0.047(4) 0.071(5) 0.014(3) 0.031(4) 0.002(3)
C6' 0.056(4) 0.041(3) 0.073(5) 0.010(3) 0.032(4) 0.010(3)
C7' 0.044(4) 0.046(3) 0.069(5) 0.019(3) 0.019(3) 0.014(3)
C8' 0.030(3) 0.033(3) 0.065(4) 0.014(2) 0.022(3) 0.004(2)
C9' 0.022(3) 0.033(3) 0.062(4) 0.022(2) 0.006(3) 0.006(2)
C10' 0.023(3) 0.030(3) 0.055(4) 0.014(2) 0.005(3) 0.0025(19)
C11' 0.026(3) 0.026(2) 0.054(4) 0.016(2) 0.003(3) 0.0021(19)
C12' 0.044(4) 0.023(2) 0.053(4) 0.004(2) 0.003(3) 0.008(2)
C13' 0.032(3) 0.027(3) 0.063(4) 0.013(2) 0.010(3) 0.005(2)
C14' 0.032(3) 0.030(3) 0.053(4) 0.009(2) 0.007(3) 0.006(2)
C15' 0.027(3) 0.035(3) 0.050(4) 0.011(2) 0.008(3) 0.001(2)
C16' 0.049(4) 0.037(3) 0.056(4) 0.014(2) 0.019(3) 0.010(2)
C17' 0.048(4) 0.055(4) 0.050(4) 0.021(3) 0.005(3) 0.010(3)
C18' 0.050(4) 0.063(4) 0.050(4) 0.017(3) 0.013(3) 0.003(3)
C19' 0.042(4) 0.049(3) 0.048(4) 0.007(3) 0.011(3) -0.001(3)
C20' 0.034(3) 0.035(3) 0.040(4) 0.010(2) 0.008(3) 0.000(2)
C21' 0.051(4) 0.030(3) 0.052(4) 0.009(2) 0.021(3) 0.007(2)
C22' 0.033(3) 0.028(3) 0.058(4) 0.012(2) 0.015(3) 0.007(2)
N23' 0.025(2) 0.030(2) 0.051(3) 0.0118(18) 0.005(2) 0.0065(17)
C24' 0.020(3) 0.036(3) 0.052(4) 0.011(2) -0.005(3) 0.004(2)
C25' 0.032(3) 0.029(3) 0.054(4) 0.017(2) -0.003(3) 0.004(2)
C26' 0.020(3) 0.033(3) 0.060(4) 0.016(2) -0.001(3) 0.000(2)
N27' 0.019(2) 0.030(2) 0.053(3) 0.0120(18) -0.003(2) 0.0025(16)
C1" 0.057(4) 0.030(3) 0.043(4) 0.006(2) -0.012(3) 0.014(2)
C2" 0.081(5) 0.032(3) 0.047(4) 0.011(2) -0.010(4) 0.014(3)
C3" 0.101(6) 0.035(3) 0.038(4) 0.010(2) 0.000(4) 0.013(3)
C4" 0.128(7) 0.035(3) 0.047(4) 0.011(3) 0.027(4) 0.005(4)
C5" 0.152(9) 0.042(4) 0.065(5) 0.012(3) 0.042(6) 0.005(4)
C6" 0.119(7) 0.045(4) 0.052(5) 0.004(3) 0.040(5) 0.008(4)
C7" 0.104(6) 0.034(3) 0.040(4) 0.005(2) 0.005(4) 0.005(3)
C8" 0.078(5) 0.031(3) 0.037(4) 0.007(2) 0.002(3) 0.012(3)
C9" 0.055(4) 0.034(3) 0.041(4) 0.003(2) -0.014(3) 0.007(2)
C10" 0.048(4) 0.031(3) 0.041(4) -0.004(2) -0.005(3) 0.005(2)
C11" 0.039(3) 0.026(2) 0.033(3) 0.0003(19) 0.004(3) 0.006(2)
C12" 0.032(3) 0.024(2) 0.040(3) -0.002(2) 0.005(3) 0.003(2)
C13" 0.028(3) 0.034(3) 0.033(3) 0.001(2) 0.004(2) 0.007(2)
C14" 0.025(3) 0.032(3) 0.042(3) 0.004(2) 0.009(3) 0.009(2)
C15" 0.033(3) 0.026(2) 0.034(3) 0.0048(19) 0.006(2) 0.0095(19)
C16" 0.042(3) 0.027(3) 0.047(4) 0.005(2) 0.007(3) 0.008(2)
C17" 0.050(4) 0.027(3) 0.049(4) 0.005(2) 0.007(3) -0.001(2)
C18" 0.048(4) 0.028(3) 0.054(4) 0.011(2) 0.011(3) 0.003(2)
C19" 0.043(3) 0.031(3) 0.048(4) 0.013(2) 0.012(3) 0.011(2)
C20" 0.037(3) 0.031(3) 0.036(3) 0.007(2) 0.003(3) 0.011(2)
C21" 0.036(3) 0.036(3) 0.038(3) 0.007(2) 0.007(3) 0.004(2)
C22" 0.028(3) 0.039(3) 0.037(3) 0.007(2) 0.001(2) 0.005(2)
N23" 0.026(2) 0.032(2) 0.037(3) 0.0015(17) 0.003(2) 0.0024(17)
C24" 0.035(3) 0.034(3) 0.039(3) 0.001(2) 0.003(3) -0.004(2)
C25" 0.048(4) 0.029(3) 0.039(4) -0.003(2) 0.007(3) 0.002(2)
C26" 0.036(3) 0.026(2) 0.059(4) 0.002(2) 0.010(3) 0.007(2)
N27" 0.042(3) 0.022(2) 0.039(3) 0.0026(17) 0.000(2) 0.0078(17)
O1S 0.044(3) 0.061(3) 0.047(3) -0.003(2) 0.008(2) 0.007(2)
O2S 0.042(2) 0.035(2) 0.046(3) 0.0004(16) -0.002(2) 0.0108(16)
C3S 0.023(3) 0.030(3) 0.062(4) 0.007(2) -0.005(3) 0.007(2)
C4S 0.037(4) 0.043(3) 0.114(6) 0.026(3) -0.014(4) -0.001(3)
F5A 0.023(6) 0.085(6) 0.176(13) 0.020(9) 0.015(8) 0.026(5)
F6A 0.0397(14) 0.0465(16) 0.092(3) 0.0082(17) 0.0131(14) -0.0024(12)
F7A 0.034(7) 0.129(12) 0.125(10) 0.005(8) -0.023(6) -0.005(7)
F5B 0.0397(14) 0.0465(16) 0.092(3) 0.0082(17) 0.0131(14) -0.0024(12)
F6B 0.039(7) 0.070(7) 0.161(13) 0.039(8) -0.041(9) -0.002(5)
F7B 0.011(6) 0.113(8) 0.160(12) 0.025(8) 0.009(7) 0.000(5)
O8S 0.052(3) 0.038(2) 0.050(3) 0.0125(17) 0.003(2) 0.0057(18)
O9S 0.061(3) 0.033(2) 0.060(3) 0.0131(17) 0.012(2) 0.0199(18)
C10A 0.039(5) 0.031(5) 0.056(5) 0.013(5) 0.016(5) 0.014(5)
C11A 0.039(5) 0.036(5) 0.076(7) 0.021(5) 0.010(5) 0.009(5)
F12A 0.064(10) 0.098(9) 0.082(10) 0.042(8) -0.006(7) -0.002(7)
F13A 0.049(7) 0.068(6) 0.131(13) 0.001(8) -0.004(9) 0.032(5)
F14A 0.0397(14) 0.0465(16) 0.092(3) 0.0082(17) 0.0131(14) -0.0024(12)
C10B 0.038(5) 0.031(5) 0.057(6) 0.014(5) 0.016(5) 0.016(5)
C11B 0.039(5) 0.035(5) 0.072(7) 0.022(5) 0.010(5) 0.008(5)
F12B 0.045(6) 0.040(5) 0.107(10) 0.020(6) 0.003(7) 0.018(4)
F13B 0.0397(14) 0.0465(16) 0.092(3) 0.0082(17) 0.0131(14) -0.0024(12)
F14B 0.041(7) 0.074(7) 0.055(7) 0.020(5) 0.005(5) 0.002(5)
O15S 0.0187(19) 0.034(2) 0.074(3) 0.0111(17) 0.0021(19) 0.0053(14)
O16S 0.025(2) 0.034(2) 0.051(2) 0.0158(16) 0.0031(18) -0.0004(14)
C17S 0.021(3) 0.029(3) 0.043(3) 0.007(2) 0.005(2) 0.0024(19)
C18S 0.028(3) 0.030(2) 0.054(4) 0.012(2) 0.014(3) 0.003(2)
F19A 0.027(6) 0.073(8) 0.052(6) 0.033(5) 0.015(4) 0.015(6)
F20A 0.0397(14) 0.0465(16) 0.092(3) 0.0082(17) 0.0131(14) -0.0024(12)
F21A 0.029(5) 0.067(6) 0.052(7) 0.031(5) 0.010(5) 0.008(4)
F19B 0.029(8) 0.080(10) 0.071(8) 0.040(6) 0.014(5) 0.002(8)
F20B 0.0397(14) 0.0465(16) 0.092(3) 0.0082(17) 0.0131(14) -0.0024(12)
F21B 0.025(6) 0.050(5) 0.125(13) 0.031(7) 0.024(9) 0.019(4)
O22S 0.059(3) 0.076(3) 0.103(4) 0.063(3) 0.042(3) 0.033(3)
O23S 0.027(2) 0.050(2) 0.052(3) 0.0182(18) 0.0021(19) 0.0157(17)
C24S 0.022(3) 0.023(2) 0.051(4) 0.007(2) 0.010(2) 0.0005(19)
C25S 0.033(3) 0.035(3) 0.067(4) 0.020(3) 0.012(3) 0.009(2)
F26A 0.073(8) 0.111(9) 0.110(10) -0.039(7) 0.049(8) 0.000(7)
F27A 0.048(6) 0.065(6) 0.147(10) 0.049(6) 0.045(7) 0.003(4)
F28A 0.042(5) 0.156(10) 0.097(7) 0.078(7) 0.004(5) 0.023(6)
F26B 0.032(5) 0.041(4) 0.119(9) 0.028(5) 0.034(6) 0.019(3)
F27B 0.058(6) 0.086(7) 0.099(8) 0.054(5) 0.055(6) 0.027(5)
F28B 0.027(4) 0.079(6) 0.124(8) -0.009(6) -0.019(5) -0.013(4)
O29S 0.024(2) 0.049(2) 0.048(3) 0.0093(17) 0.011(2) 0.0065(15)
O30S 0.040(2) 0.060(3) 0.039(3) 0.0039(18) 0.005(2) 0.0154(19)
C31S 0.021(3) 0.027(2) 0.039(4) -0.0011(19) 0.004(3) 0.0003(18)
C32S 0.023(3) 0.037(3) 0.051(4) 0.002(2) 0.007(3) 0.002(2)
F33A 0.030(4) 0.086(6) 0.121(8) 0.034(6) 0.023(6) -0.006(4)
F34A 0.030(4) 0.119(8) 0.041(5) -0.013(5) -0.015(4) 0.030(5)
F35A 0.032(4) 0.041(4) 0.076(7) -0.013(4) -0.007(4) 0.019(3)
F33B 0.039(5) 0.148(10) 0.060(6) -0.023(6) 0.002(5) 0.033(6)
F34B 0.069(6) 0.101(8) 0.156(10) 0.086(7) 0.010(7) 0.035(6)
F35B 0.033(5) 0.070(6) 0.113(8) -0.015(6) -0.024(6) -0.001(4)
O36S 0.026(2) 0.032(2) 0.085(3) 0.0121(19) 0.012(2) 0.0027(15)
O37S 0.038(2) 0.0284(19) 0.063(3) 0.0010(16) -0.003(2) 0.0092(15)
C38S 0.030(3) 0.024(2) 0.042(3) 0.0008(19) 0.008(2) 0.008(2)
C39S 0.029(3) 0.028(3) 0.071(4) -0.002(2) 0.014(3) 0.007(2)
F40A 0.024(5) 0.036(5) 0.175(11) 0.005(6) -0.007(6) 0.017(3)
F41A 0.0397(14) 0.0465(16) 0.092(3) 0.0082(17) 0.0131(14) -0.0024(12)
F42A 0.040(8) 0.060(9) 0.085(9) -0.017(7) -0.021(7) 0.018(7)
F40B 0.0397(14) 0.0465(16) 0.092(3) 0.0082(17) 0.0131(14) -0.0024(12)
F41B 0.034(7) 0.016(5) 0.099(10) 0.000(5) -0.004(7) -0.003(4)
F42B 0.059(9) 0.056(6) 0.121(9) 0.031(6) -0.029(7) 0.023(5)

loop_
_atom_type_symbol
_atom_type_description
_atom_type_scat_dispersion_real
_atom_type_scat_dispersion_imag
_atom_type_scat_source
C C 0.0181 0.0091 'International Tables Vol C Tables 4.2.6.8 and 6.1.1.4'
H H 0.0000 0.0000 'International Tables Vol C Tables 4.2.6.8 and 6.1.1.4'
N N 0.0311 0.0180 'International Tables Vol C Tables 4.2.6.8 and 6.1.1.4'
O O 0.0492 0.0322 'International Tables Vol C Tables 4.2.6.8 and 6.1.1.4'
F F 0.0727 0.0534 'International Tables Vol C Tables 4.2.6.8 and 6.1.1.4'

loop_
_geom_angle_atom_site_label_1
_geom_angle_atom_site_label_2
_geom_angle_atom_site_label_3
_geom_angle
N27 C1 C9 113.5(4)
N27 C1 C2 109.0(4)
C9 C1 C2 104.9(4)
N27 C1 H1 109.8
C9 C1 H1 109.8
C2 C1 H1 109.8
C3 C2 C1 105.6(4)
C3 C2 H2A 110.6
C1 C2 H2A 110.6
C3 C2 H2B 110.6
C1 C2 H2B 110.6
H2A C2 H2B 108.8
C2 C3 C8 103.5(4)
C2 C3 C4 117.7(4)
C8 C3 C4 111.5(4)
C2 C3 H3 107.9
C8 C3 H3 107.9
C4 C3 H3 107.9
C5 C4 C3 110.1(4)
C5 C4 H4A 109.6
C3 C4 H4A 109.6
C5 C4 H4B 109.6
C3 C4 H4B 109.6
H4A C4 H4B 108.2
C6 C5 C4 111.7(4)
C6 C5 H5A 109.3
C4 C5 H5A 109.3
C6 C5 H5B 109.3
C4 C5 H5B 109.3
H5A C5 H5B 107.9
C5 C6 C7 113.2(5)
C5 C6 H6A 108.9
C7 C6 H6A 108.9
C5 C6 H6B 108.9
C7 C6 H6B 108.9
H6A C6 H6B 107.8
C8 C7 C6 107.7(5)
C8 C7 H7A 110.2
C6 C7 H7A 110.2
C8 C7 H7B 110.2
C6 C7 H7B 110.2
H7A C7 H7B 108.5
C7 C8 C3 112.9(4)
C7 C8 C9 119.1(4)
C3 C8 C9 101.6(4)
C7 C8 H8 107.5
C3 C8 H8 107.5
C9 C8 H8 107.5
C10 C9 C8 116.5(4)
C10 C9 C1 115.1(4)
C8 C9 C1 102.6(4)
C10 C9 H9 107.4
C8 C9 H9 107.4
C1 C9 H9 107.4
C11 C10 C9 125.3(4)
C11 C10 H10 117.3
C9 C10 H10 117.3
C10 C11 C12 122.8(4)
C10 C11 H11 118.6
C12 C11 H11 118.6
C13 C12 C11 122.2(5)
C13 C12 H12 118.9
C11 C12 H12 118.9
C12 C13 C14 124.8(5)
C12 C13 H13 117.6
C14 C13 H13 117.6
C13 C14 C15 117.2(5)
C13 C14 C22 114.9(4)
C15 C14 C22 103.5(4)
C13 C14 H14 106.8
C15 C14 H14 106.8
C22 C14 H14 106.8
C16 C15 C20 112.0(4)
C16 C15 C14 117.5(4)
C20 C15 C14 100.9(4)
C16 C15 H15 108.6
C20 C15 H15 108.6
C14 C15 H15 108.6
C15 C16 C17 109.5(5)
C15 C16 H16A 109.8
C17 C16 H16A 109.8
C15 C16 H16B 109.8
C17 C16 H16B 109.8
H16A C16 H16B 108.2
C16 C17 C18 112.4(6)
C16 C17 H17A 109.1
C18 C17 H17A 109.1
C16 C17 H17B 109.1
C18 C17 H17B 109.1
H17A C17 H17B 107.9
C19 C18 C17 112.7(5)
C19 C18 H18A 109.1
C17 C18 H18A 109.1
C19 C18 H18B 109.1
C17 C18 H18B 109.1
H18A C18 H18B 107.8
C18 C19 C20 109.4(5)
C18 C19 H19A 109.8
C20 C19 H19A 109.8
C18 C19 H19B 109.8
C20 C19 H19B 109.8
H19A C19 H19B 108.2
C21 C20 C15 103.1(4)
C21 C20 C19 117.8(5)
C15 C20 C19 111.9(5)
C21 C20 H20 107.9
C15 C20 H20 107.9
C19 C20 H20 107.9
C20 C21 C22 105.0(4)
C20 C21 H21A 110.8
C22 C21 H21A 110.8
C20 C21 H21B 110.8
C22 C21 H21B 110.8
H21A C21 H21B 108.8
N23 C22 C14 115.1(4)
N23 C22 C21 108.9(4)
C14 C22 C21 104.5(4)
N23 C22 H22 109.4
C14 C22 H22 109.4
C21 C22 H22 109.4
C22 N23 C24 115.9(4)
C22 N23 H23A 108.3
C24 N23 H23A 108.3
C22 N23 H23B 108.3
C24 N23 H23B 108.3
H23A N23 H23B 107.4
N23 C24 C25 111.6(4)
N23 C24 H24A 109.3
C25 C24 H24A 109.3
N23 C24 H24B 109.3
C25 C24 H24B 109.3
H24A C24 H24B 108.0
C24 C25 C26 116.8(4)
C24 C25 H25A 108.1
C26 C25 H25A 108.1
C24 C25 H25B 108.1
C26 C25 H25B 108.1
H25A C25 H25B 107.3
N27 C26 C25 110.6(4)
N27 C26 H26A 109.5
C25 C26 H26A 109.5
N27 C26 H26B 109.5
C25 C26 H26B 109.5
H26A C26 H26B 108.1
C1 N27 C26 115.3(4)
C1 N27 H27A 108.4
C26 N27 H27A 108.4
C1 N27 H27B 108.4
C26 N27 H27B 108.4
H27A N27 H27B 107.5
N27' C1' C2' 112.8(4)
N27' C1' C9' 115.4(4)
C2' C1' C9' 105.2(4)
N27' C1' H1' 107.7
C2' C1' H1' 107.7
C9' C1' H1' 107.7
C1' C2' C3' 100.7(5)
C1' C2' H2C 111.6
C3' C2' H2C 111.6
C1' C2' H2D 111.6
C3' C2' H2D 111.6
H2C C2' H2D 109.4
C8' C3' C2' 101.3(5)
C8' C3' C4' 110.4(5)
C2' C3' C4' 121.3(5)
C8' C3' H3' 107.7
C2' C3' H3' 107.7
C4' C3' H3' 107.7
C3' C4' C5' 108.9(6)
C3' C4' H4C 109.9
C5' C4' H4C 109.9
C3' C4' H4D 109.9
C5' C4' H4D 109.9
H4C C4' H4D 108.3
C6' C5' C4' 112.7(5)
C6' C5' H5C 109.0
C4' C5' H5C 109.0
C6' C5' H5D 109.0
C4' C5' H5D 109.0
H5C C5' H5D 107.8
C7' C6' C5' 113.4(6)
C7' C6' H6C 108.9
C5' C6' H6C 108.9
C7' C6' H6D 108.9
C5' C6' H6D 108.9
H6C C6' H6D 107.7
C6' C7' C8' 109.5(6)
C6' C7' H7C 109.8
C8' C7' H7C 109.8
C6' C7' H7D 109.8
C8' C7' H7D 109.8
H7C C7' H7D 108.2
C3' C8' C9' 106.5(4)
C3' C8' C7' 111.6(5)
C9' C8' C7' 117.9(5)
C3' C8' H8' 106.8
C9' C8' H8' 106.8
C7' C8' H8' 106.8
C10' C9' C8' 114.5(5)
C10' C9' C1' 113.0(4)
C8' C9' C1' 103.4(5)
C10' C9' H9' 108.5
C8' C9' H9' 108.5
C1' C9' H9' 108.5
C11' C10' C9' 122.7(5)
C11' C10' H10' 118.6
C9' C10' H10' 118.6
C10' C11' C12' 124.4(5)
C10' C11' H11' 117.8
C12' C11' H11' 117.8
C13' C12' C11' 118.8(6)
C13' C12' H12' 120.6
C11' C12' H12' 120.6
C12' C13' C14' 126.4(6)
C12' C13' H13' 116.8
C14' C13' H13' 116.8
C13' C14' C15' 114.9(5)
C13' C14' C22' 113.9(5)
C15' C14' C22' 103.0(4)
C13' C14' H14' 108.2
C15' C14' H14' 108.2
C22' C14' H14' 108.2
C20' C15' C16' 111.7(5)
C20' C15' C14' 104.3(4)
C16' C15' C14' 117.9(5)
C20' C15' H15' 107.5
C16' C15' H15' 107.5
C14' C15' H15' 107.5
C15' C16' C17' 109.4(5)
C15' C16' H16C 109.8
C17' C16' H16C 109.8
C15' C16' H16D 109.8
C17' C16' H16D 109.8
H16C C16' H16D 108.2
C18' C17' C16' 112.4(5)
C18' C17' H17C 109.1
C16' C17' H17C 109.1
C18' C17' H17D 109.1
C16' C17' H17D 109.1
H17C C17' H17D 107.9
C17' C18' C19' 113.2(5)
C17' C18' H18C 108.9
C19' C18' H18C 108.9
C17' C18' H18D 108.9
C19' C18' H18D 108.9
H18C C18' H18D 107.7
C20' C19' C18' 108.8(5)
C20' C19' H19C 109.9
C18' C19' H19C 109.9
C20' C19' H19D 109.9
C18' C19' H19D 109.9
H19C C19' H19D 108.3
C15' C20' C19' 112.5(5)
C15' C20' C21' 101.9(4)
C19' C20' C21' 118.6(5)
C15' C20' H20' 107.8
C19' C20' H20' 107.8
C21' C20' H20' 107.8
C20' C21' C22' 104.9(4)
C20' C21' H21C 110.8
C22' C21' H21C 110.8
C20' C21' H21D 110.8
C22' C21' H21D 110.8
H21C C21' H21D 108.8
N23' C22' C21' 110.2(5)
N23' C22' C14' 115.4(4)
C21' C22' C14' 105.6(5)
N23' C22' H22' 108.5
C21' C22' H22' 108.5
C14' C22' H22' 108.5
C22' N23' C24' 115.8(4)
C22' N23' H23C 108.3
C24' N23' H23C 108.3
C22' N23' H23D 108.3
C24' N23' H23D 108.3
H23C N23' H23D 107.4
N23' C24' C25' 111.0(5)
N23' C24' H24C 109.4
C25' C24' H24C 109.4
N23' C24' H24D 109.4
C25' C24' H24D 109.4
H24C C24' H24D 108.0
C24' C25' C26' 115.7(4)
C24' C25' H25C 108.3
C26' C25' H25C 108.3
C24' C25' H25D 108.3
C26' C25' H25D 108.3
H25C C25' H25D 107.4
N27' C26' C25' 110.2(4)
N27' C26' H26C 109.6
C25' C26' H26C 109.6
N27' C26' H26D 109.6
C25' C26' H26D 109.6
H26C C26' H26D 108.1
C26' N27' C1' 114.4(4)
C26' N27' H27C 108.7
C1' N27' H27C 108.7
C26' N27' H27D 108.7
C1' N27' H27D 108.7
H27C N27' H27D 107.6
N27" C1" C2" 107.8(5)
N27" C1" C9" 113.1(4)
C2" C1" C9" 103.9(5)
N27" C1" H1" 110.6
C2" C1" H1" 110.6
C9" C1" H1" 110.6
C3" C2" C1" 106.2(5)
C3" C2" H2E 110.5
C1" C2" H2E 110.5
C3" C2" H2F 110.5
C1" C2" H2F 110.5
H2E C2" H2F 108.7
C4" C3" C2" 117.9(6)
C4" C3" C8" 111.7(6)
C2" C3" C8" 103.4(5)
C4" C3" H3" 107.8
C2" C3" H3" 107.8
C8" C3" H3" 107.8
C3" C4" C5" 109.1(7)
C3" C4" H4E 109.9
C5" C4" H4E 109.9
C3" C4" H4F 109.9
C5" C4" H4F 109.9
H4E C4" H4F 108.3
C6" C5" C4" 111.2(6)
C6" C5" H5E 109.4
C4" C5" H5E 109.4
C6" C5" H5F 109.4
C4" C5" H5F 109.4
H5E C5" H5F 108.0
C7" C6" C5" 110.5(7)
C7" C6" H6E 109.5
C5" C6" H6E 109.5
C7" C6" H6F 109.5
C5" C6" H6F 109.5
H6E C6" H6F 108.1
C8" C7" C6" 108.9(6)
C8" C7" H7E 109.9
C6" C7" H7E 109.9
C8" C7" H7F 109.9
C6" C7" H7F 109.9
H7E C7" H7F 108.3
C7" C8" C9" 119.8(6)
C7" C8" C3" 110.7(5)
C9" C8" C3" 101.3(5)
C7" C8" H8" 108.1
C9" C8" H8" 108.1
C3" C8" H8" 108.1
C10" C9" C8" 119.0(5)
C10" C9" C1" 112.9(5)
C8" C9" C1" 101.9(5)
C10" C9" H9" 107.5
C8" C9" H9" 107.5
C1" C9" H9" 107.5
C11" C10" C9" 125.1(6)
C11" C10" H10" 117.5
C9" C10" H10" 117.5
C10" C11" C12" 122.6(6)
C10" C11" H11" 118.7
C12" C11" H11" 118.7
C13" C12" C11" 121.6(5)
C13" C12" H12" 119.2
C11" C12" H12" 119.2
C12" C13" C14" 125.4(5)
C12" C13" H13" 117.3
C14" C13" H13" 117.3
C13" C14" C15" 118.9(5)
C13" C14" C22" 114.3(4)
C15" C14" C22" 102.0(4)
C13" C14" H14" 107.0
C15" C14" H14" 107.0
C22" C14" H14" 107.0
C14" C15" C20" 102.1(4)
C14" C15" C16" 119.2(4)
C20" C15" C16" 111.5(4)
C14" C15" H15" 107.8
C20" C15" H15" 107.8
C16" C15" H15" 107.8
C15" C16" C17" 107.4(4)
C15" C16" H16E 110.2
C17" C16" H16E 110.2
C15" C16" H16F 110.2
C17" C16" H16F 110.2
H16E C16" H16F 108.5
C18" C17" C16" 113.0(5)
C18" C17" H17E 109.0
C16" C17" H17E 109.0
C18" C17" H17F 109.0
C16" C17" H17F 109.0
H17E C17" H17F 107.8
C17" C18" C19" 111.7(5)
C17" C18" H18E 109.3
C19" C18" H18E 109.3
C17" C18" H18F 109.3
C19" C18" H18F 109.3
H18E C18" H18F 107.9
C20" C19" C18" 109.5(5)
C20" C19" H19E 109.8
C18" C19" H19E 109.8
C20" C19" H19F 109.8
C18" C19" H19F 109.8
H19E C19" H19F 108.2
C19" C20" C21" 118.7(4)
C19" C20" C15" 111.5(5)
C21" C20" C15" 103.4(4)
C19" C20" H20" 107.6
C21" C20" H20" 107.6
C15" C20" H20" 107.6
C20" C21" C22" 106.4(4)
C20" C21" H21E 110.5
C22" C21" H21E 110.5
C20" C21" H21F 110.5
C22" C21" H21F 110.5
H21E C21" H21F 108.6
N23" C22" C21" 109.3(4)
N23" C22" C14" 113.0(4)
C21" C22" C14" 104.7(4)
N23" C22" H22" 109.9
C21" C22" H22" 109.9
C14" C22" H22" 109.9
C24" N23" C22" 117.4(4)
C24" N23" H23E 108.0
C22" N23" H23E 108.0
C24" N23" H23F 108.0
C22" N23" H23F 108.0
H23E N23" H23F 107.2
N23" C24" C25" 109.1(5)
N23" C24" H24E 109.9
C25" C24" H24E 109.9
N23" C24" H24F 109.9
C25" C24" H24F 109.9
H24E C24" H24F 108.3
C26" C25" C24" 116.3(4)
C26" C25" H25E 108.2
C24" C25" H25E 108.2
C26" C25" H25F 108.2
C24" C25" H25F 108.2
H25E C25" H25F 107.4
N27" C26" C25" 111.1(5)
N27" C26" H26E 109.4
C25" C26" H26E 109.4
N27" C26" H26F 109.4
C25" C26" H26F 109.4
H26E C26" H26F 108.0
C26" N27" C1" 117.7(5)
C26" N27" H27E 107.9
C1" N27" H27E 107.9
C26" N27" H27F 107.9
C1" N27" H27F 107.9
H27E N27" H27F 107.2
O2S C3S O1S 128.7(5)
O2S C3S C4S 115.3(6)
O1S C3S C4S 115.9(6)
F5A C4S F6A 104.4(11)
F6B C4S F5B 107.1(10)
F5A C4S F7A 98.6(11)
F6A C4S F7A 110.1(10)
F6B C4S F7B 103.0(11)
F5B C4S F7B 115.8(10)
F5A C4S C3S 121.0(10)
F6B C4S C3S 116.0(10)
F6A C4S C3S 113.2(6)
F5B C4S C3S 109.3(6)
F7A C4S C3S 108.5(10)
F7B C4S C3S 105.7(8)
O8S C10A O9S 133.6(13)
O8S C10A C11A 111.5(17)
O9S C10A C11A 114.7(15)
F14A C11A F13A 104.5(14)
F14A C11A F12A 107.4(14)
F13A C11A F12A 107.6(15)
F14A C11A C10A 114.1(12)
F13A C11A C10A 111.5(12)
F12A C11A C10A 111.3(12)
O9S C10B O8S 125.5(12)
O9S C10B C11B 119.8(15)
O8S C10B C11B 114.1(17)
F13B C11B F12B 108.1(14)
F13B C11B F14B 103.0(13)
F12B C11B F14B 106.7(13)
F13B C11B C10B 114.8(12)
F12B C11B C10B 112.0(12)
F14B C11B C10B 111.5(12)
O15S C17S O16S 130.1(5)
O15S C17S C18S 114.1(4)
O16S C17S C18S 115.8(4)
F19B C18S F21B 107.1(12)
F19A C18S F21A 109.1(12)
F19B C18S F20B 105.2(12)
F21B C18S F20B 106.5(10)
F19A C18S F20A 105.0(12)
F21A C18S F20A 104.7(9)
F19A C18S C17S 115.1(14)
F19B C18S C17S 111.3(14)
F21B C18S C17S 113.7(11)
F21A C18S C17S 112.6(12)
F20B C18S C17S 112.5(7)
F20A C18S C17S 109.5(6)
O23S C24S O22S 127.8(5)
O23S C24S C25S 118.3(5)
O22S C24S C25S 113.8(5)
F27A C25S F26A 111.1(10)
F28B C25S F26B 107.5(8)
F27A C25S F28A 105.9(9)
F26A C25S F28A 101.5(10)
F28B C25S F27B 106.3(9)
F26B C25S F27B 102.2(7)
F27A C25S C24S 116.2(6)
F28B C25S C24S 113.8(6)
F26A C25S C24S 111.3(8)
F26B C25S C24S 113.3(6)
F28A C25S C24S 109.7(6)
F27B C25S C24S 112.9(6)
O29S C31S O30S 128.2(5)
O29S C31S C32S 116.4(5)
O30S C31S C32S 115.4(5)
F35B C32S F33B 106.9(9)
F35A C32S F34A 105.7(7)
F35B C32S F34B 106.6(10)
F33B C32S F34B 105.5(9)
F35A C32S F33A 104.4(8)
F34A C32S F33A 104.6(8)
F35B C32S C31S 114.5(5)
F33B C32S C31S 113.2(6)
F35A C32S C31S 114.1(5)
F34A C32S C31S 116.4(5)
F34B C32S C31S 109.5(6)
F33A C32S C31S 110.5(6)
O37S C38S O36S 128.6(5)
O37S C38S C39S 115.8(5)
O36S C38S C39S 115.6(4)
F40B C39S F41B 111.5(12)
F40A C39S F42A 107.2(13)
F40B C39S F42B 102.4(7)
F41B C39S F42B 105.0(12)
F40A C39S F41A 101.2(7)
F42A C39S F41A 106.1(12)
F40A C39S C38S 119.5(8)
F40B C39S C38S 116.6(6)
F41B C39S C38S 113.4(13)
F42A C39S C38S 115.1(13)
F42B C39S C38S 106.4(8)
F41A C39S C38S 105.9(5)

loop_
_geom_bond_atom_site_label_1
_geom_bond_atom_site_label_2
_geom_bond_distance
C1 N27 1.511(7)
C1 C9 1.561(8)
C1 C2 1.564(6)
C1 H1 1.0000
C2 C3 1.511(8)
C2 H2A 0.9900
C2 H2B 0.9900
C3 C8 1.518(7)
C3 C4 1.532(7)
C3 H3 1.0000
C4 C5 1.522(9)
C4 H4A 0.9900
C4 H4B 0.9900
C5 C6 1.514(8)
C5 H5A 0.9900
C5 H5B 0.9900
C6 C7 1.539(7)
C6 H6A 0.9900
C6 H6B 0.9900
C7 C8 1.513(8)
C7 H7A 0.9900
C7 H7B 0.9900
C8 C9 1.544(6)
C8 H8 1.0000
C9 C10 1.491(7)
C9 H9 1.0000
C10 C11 1.322(8)
C10 H10 0.9500
C11 C12 1.454(7)
C11 H11 0.9500
C12 C13 1.335(8)
C12 H12 0.9500
C13 C14 1.500(7)
C13 H13 0.9500
C14 C15 1.539(7)
C14 C22 1.563(8)
C14 H14 1.0000
C15 C16 1.509(8)
C15 C20 1.519(7)
C15 H15 1.0000
C16 C17 1.529(8)
C16 H16A 0.9900
C16 H16B 0.9900
C17 C18 1.537(9)
C17 H17A 0.9900
C17 H17B 0.9900
C18 C19 1.524(9)
C18 H18A 0.9900
C18 H18B 0.9900
C19 C20 1.532(7)
C19 H19A 0.9900
C19 H19B 0.9900
C20 C21 1.516(8)
C20 H20 1.0000
C21 C22 1.565(6)
C21 H21A 0.9900
C21 H21B 0.9900
C22 N23 1.497(7)
C22 H22 1.0000
N23 C24 1.510(6)
N23 H23A 0.9100
N23 H23B 0.9100
C24 C25 1.519(7)
C24 H24A 0.9900
C24 H24B 0.9900
C25 C26 1.529(7)
C25 H25A 0.9900
C25 H25B 0.9900
C26 N27 1.515(5)
C26 H26A 0.9900
C26 H26B 0.9900
N27 H27A 0.9100
N27 H27B 0.9100
C1' N27' 1.508(7)
C1' C2' 1.524(9)
C1' C9' 1.568(7)
C1' H1' 1.0000
C2' C3' 1.525(8)
C2' H2C 0.9900
C2' H2D 0.9900
C3' C8' 1.519(9)
C3' C4' 1.526(9)
C3' H3' 1.0000
C4' C5' 1.531(9)
C4' H4C 0.9900
C4' H4D 0.9900
C5' C6' 1.526(10)
C5' H5C 0.9900
C5' H5D 0.9900
C6' C7' 1.516(10)
C6' H6C 0.9900
C6' H6D 0.9900
C7' C8' 1.532(7)
C7' H7C 0.9900
C7' H7D 0.9900
C8' C9' 1.519(9)
C8' H8' 1.0000
C9' C10' 1.506(8)
C9' H9' 1.0000
C10' C11' 1.314(8)
C10' H10' 0.9500
C11' C12' 1.447(8)
C11' H11' 0.9500
C12' C13' 1.343(8)
C12' H12' 0.9500
C13' C14' 1.476(8)
C13' H13' 0.9500
C14' C15' 1.539(9)
C14' C22' 1.596(7)
C14' H14' 1.0000
C15' C20' 1.515(7)
C15' C16' 1.518(8)
C15' H15' 1.0000
C16' C17' 1.527(10)
C16' H16C 0.9900
C16' H16D 0.9900
C17' C18' 1.520(9)
C17' H17C 0.9900
C17' H17D 0.9900
C18' C19' 1.523(9)
C18' H18C 0.9900
C18' H18D 0.9900
C19' C20' 1.515(9)
C19' H19C 0.9900
C19' H19D 0.9900
C20' C21' 1.523(8)
C20' H20' 1.0000
C21' C22' 1.524(9)
C21' H21C 0.9900
C21' H21D 0.9900
C22' N23' 1.497(7)
C22' H22' 1.0000
N23' C24' 1.501(7)
N23' H23C 0.9100
N23' H23D 0.9100
C24' C25' 1.519(8)
C24' H24C 0.9900
C24' H24D 0.9900
C25' C26' 1.524(8)
C25' H25C 0.9900
C25' H25D 0.9900
C26' N27' 1.501(7)
C26' H26C 0.9900
C26' H26D 0.9900
N27' H27C 0.9100
N27' H27D 0.9100
C1" N27" 1.497(8)
C1" C2" 1.562(10)
C1" C9" 1.574(7)
C1" H1" 1.0000
C2" C3" 1.527(9)
C2" H2E 0.9900
C2" H2F 0.9900
C3" C4" 1.498(12)
C3" C8" 1.538(8)
C3" H3" 1.0000
C4" C5" 1.536(10)
C4" H4E 0.9900
C4" H4F 0.9900
C5" C6" 1.534(11)
C5" H5E 0.9900
C5" H5F 0.9900
C6" C7" 1.528(12)
C6" H6E 0.9900
C6" H6F 0.9900
C7" C8" 1.513(9)
C7" H7E 0.9900
C7" H7F 0.9900
C8" C9" 1.526(10)
C8" H8" 1.0000
C9" C10" 1.488(9)
C9" H9" 1.0000
C10" C11" 1.334(8)
C10" H10" 0.9500
C11" C12" 1.456(8)
C11" H11" 0.9500
C12" C13" 1.333(8)
C12" H12" 0.9500
C13" C14" 1.489(8)
C13" H13" 0.9500
C14" C15" 1.522(8)
C14" C22" 1.563(7)
C14" H14" 1.0000
C15" C20" 1.533(8)
C15" C16" 1.534(7)
C15" H15" 1.0000
C16" C17" 1.545(8)
C16" H16E 0.9900
C16" H16F 0.9900
C17" C18" 1.508(9)
C17" H17E 0.9900
C17" H17F 0.9900
C18" C19" 1.534(8)
C18" H18E 0.9900
C18" H18F 0.9900
C19" C20" 1.515(8)
C19" H19E 0.9900
C19" H19F 0.9900
C20" C21" 1.519(7)
C20" H20" 1.0000
C21" C22" 1.548(8)
C21" H21E 0.9900
C21" H21F 0.9900
C22" N23" 1.511(7)
C22" H22" 1.0000
N23" C24" 1.497(7)
N23" H23E 0.9100
N23" H23F 0.9100
C24" C25" 1.536(8)
C24" H24E 0.9900
C24" H24F 0.9900
C25" C26" 1.525(9)
C25" H25E 0.9900
C25" H25F 0.9900
C26" N27" 1.493(8)
C26" H26E 0.9900
C26" H26F 0.9900
N27" H27E 0.9100
N27" H27F 0.9100
O1S C3S 1.242(8)
O2S C3S 1.234(7)
C3S C4S 1.534(9)
C4S F5A 1.248(14)
C4S F6B 1.257(14)
C4S F6A 1.334(10)
C4S F5B 1.345(10)
C4S F7A 1.413(16)
C4S F7B 1.421(15)
O8S C10A 1.21(3)
O8S C10B 1.29(3)
O9S C10A 1.23(3)
O9S C10B 1.24(3)
C10A C11A 1.550(19)
C11A F14A 1.330(12)
C11A F13A 1.331(12)
C11A F12A 1.343(12)
C10B C11B 1.545(19)
C11B F13B 1.328(12)
C11B F12B 1.331(12)
C11B F14B 1.345(12)
O15S C17S 1.239(6)
O16S C17S 1.240(6)
C17S C18S 1.546(7)
C18S F19A 1.317(11)
C18S F19B 1.328(11)
C18S F21B 1.333(10)
C18S F21A 1.334(11)
C18S F20B 1.339(10)
C18S F20A 1.377(10)
O22S C24S 1.232(7)
O23S C24S 1.215(6)
C24S C25S 1.523(8)
C25S F27A 1.280(9)
C25S F28B 1.308(9)
C25S F26A 1.316(10)
C25S F26B 1.335(8)
C25S F28A 1.357(9)
C25S F27B 1.367(9)
O29S C31S 1.241(7)
O30S C31S 1.247(7)
C31S C32S 1.525(8)
C32S F35B 1.295(8)
C32S F33B 1.312(9)
C32S F35A 1.319(7)
C32S F34A 1.325(8)
C32S F34B 1.332(9)
C32S F33A 1.355(8)
O36S C38S 1.236(6)
O37S C38S 1.233(6)
C38S C39S 1.525(8)
C39S F40A 1.299(10)
C39S F40B 1.303(8)
C39S F41B 1.317(10)
C39S F42A 1.328(12)
C39S F42B 1.378(10)
C39S F41A 1.400(9)

loop_
_geom_hbond_atom_site_label_D
_geom_hbond_atom_site_label_H
_geom_hbond_atom_site_label_A
_geom_hbond_distance_DH
_geom_hbond_distance_HA
_geom_hbond_distance_DA
_geom_hbond_angle_DHA
_geom_hbond_site_symmetry_A
C1 H1 F28A 1.00 2.64 3.577(11) 155.3 1_455
C2 H2B F20B 0.99 2.54 3.421(14) 147.8 .
N23 H23B O1S 0.91 1.89 2.765(6) 161.9 .
N23 H23A O29S 0.91 1.98 2.838(6) 156.4 1_455
C24 H24B O23S 0.99 2.53 3.417(6) 148.8 .
C26 H26B O29S 0.99 2.61 3.496(6) 148.4 1_455
N27 H27B O16S 0.91 1.93 2.788(6) 156.2 .
N27 H27B O22S 0.91 2.54 3.053(6) 116.6 .
N27 H27A O23S 0.91 2.03 2.889(6) 156.5 .
C2' H2C F26B 0.99 2.57 3.311(11) 132.0 .
C9' H9' F20A 1.00 2.54 3.421(14) 146.3 1_655
N23' H23D O9S 0.91 1.89 2.787(6) 166.3 .
N23' H23C O36S 0.91 1.92 2.803(6) 164.6 .
C24' H24C F13B 0.99 2.51 3.149(13) 122.4 .
N27' H27C O16S 0.91 2.65 3.125(6) 113.6 .
N27' H27C O22S 0.91 1.86 2.720(6) 156.9 .
N27' H27D O15S 0.91 1.97 2.828(6) 155.5 .
N23" H23E O1S 0.91 2.46 3.024(6) 120.1 1_655
N23" H23E O30S 0.91 1.97 2.794(6) 150.2 .
N23" H23F O2S 0.91 1.97 2.820(6) 154.0 1_655
C24" H24F O8S 0.99 2.49 3.189(7) 127.4 .
N27" H27F O8S 0.91 1.94 2.772(6) 150.8 .
N27" H27E O37S 0.91 1.88 2.770(5) 163.9 .

loop_
_geom_torsion_atom_site_label_1
_geom_torsion_atom_site_label_2
_geom_torsion_atom_site_label_3
_geom_torsion_atom_site_label_4
_geom_torsion
N27 C1 C2 C3 -126.3(5)
C9 C1 C2 C3 -4.5(5)
C1 C2 C3 C8 31.4(5)
C1 C2 C3 C4 154.8(5)
C2 C3 C4 C5 -173.5(5)
C8 C3 C4 C5 -54.2(6)
C3 C4 C5 C6 53.7(6)
C4 C5 C6 C7 -56.1(7)
C5 C6 C7 C8 55.6(7)
C6 C7 C8 C3 -56.2(6)
C6 C7 C8 C9 -175.2(5)
C2 C3 C8 C7 -175.1(4)
C4 C3 C8 C7 57.5(6)
C2 C3 C8 C9 -46.3(5)
C4 C3 C8 C9 -173.7(4)
C7 C8 C9 C10 -65.9(6)
C3 C8 C9 C10 169.4(5)
C7 C8 C9 C1 167.5(4)
C3 C8 C9 C1 42.8(5)
N27 C1 C9 C10 -32.1(6)
C2 C1 C9 C10 -151.0(4)
N27 C1 C9 C8 95.4(4)
C2 C1 C9 C8 -23.5(5)
C8 C9 C10 C11 -28.4(8)
C1 C9 C10 C11 91.7(6)
C9 C10 C11 C12 -162.5(5)
C10 C11 C12 C13 148.9(6)
C11 C12 C13 C14 -162.7(5)
C12 C13 C14 C15 -33.3(8)
C12 C13 C14 C22 88.7(7)
C13 C14 C15 C16 -68.3(6)
C22 C14 C15 C16 164.0(4)
C13 C14 C15 C20 169.6(5)
C22 C14 C15 C20 42.0(5)
C20 C15 C16 C17 -56.5(6)
C14 C15 C16 C17 -172.6(5)
C15 C16 C17 C18 53.9(7)
C16 C17 C18 C19 -53.8(7)
C17 C18 C19 C20 52.9(7)
C16 C15 C20 C21 -173.8(5)
C14 C15 C20 C21 -48.0(5)
C16 C15 C20 C19 58.6(6)
C14 C15 C20 C19 -175.6(4)
C18 C19 C20 C21 -174.4(5)
C18 C19 C20 C15 -55.2(6)
C15 C20 C21 C22 35.1(5)
C19 C20 C21 C22 158.8(5)
C13 C14 C22 N23 -30.2(6)
C15 C14 C22 N23 98.9(5)
C13 C14 C22 C21 -149.7(4)
C15 C14 C22 C21 -20.6(5)
C20 C21 C22 N23 -132.1(5)
C20 C21 C22 C14 -8.6(6)
C14 C22 N23 C24 85.5(5)
C21 C22 N23 C24 -157.6(5)
C22 N23 C24 C25 177.0(4)
N23 C24 C25 C26 80.4(5)
C24 C25 C26 N27 79.7(5)
C9 C1 N27 C26 87.8(5)
C2 C1 N27 C26 -155.7(4)
C25 C26 N27 C1 177.4(4)
N27' C1' C2' C3' -165.3(4)
C9' C1' C2' C3' -38.6(5)
C1' C2' C3' C8' 47.4(5)
C1' C2' C3' C4' 169.9(5)
C8' C3' C4' C5' -58.4(6)
C2' C3' C4' C5' -176.4(5)
C3' C4' C5' C6' 54.2(8)
C4' C5' C6' C7' -52.4(8)
C5' C6' C7' C8' 51.7(7)
C2' C3' C8' C9' -39.4(6)
C4' C3' C8' C9' -169.1(5)
C2' C3' C8' C7' -169.3(5)
C4' C3' C8' C7' 61.0(7)
C6' C7' C8' C3' -56.1(7)
C6' C7' C8' C9' -179.8(5)
C3' C8' C9' C10' 138.5(5)
C7' C8' C9' C10' -95.3(6)
C3' C8' C9' C1' 15.1(5)
C7' C8' C9' C1' 141.3(5)
N27' C1' C9' C10' 15.5(7)
C2' C1' C9' C10' -109.6(6)
N27' C1' C9' C8' 139.9(5)
C2' C1' C9' C8' 14.8(5)
C8' C9' C10' C11' 136.4(5)
C1' C9' C10' C11' -105.5(6)
C9' C10' C11' C12' 162.7(5)
C10' C11' C12' C13' -150.3(5)
C11' C12' C13' C14' 161.2(5)
C12' C13' C14' C15' 148.1(5)
C12' C13' C14' C22' -93.4(7)
C13' C14' C15' C20' 155.8(5)
C22' C14' C15' C20' 31.3(5)
C13' C14' C15' C16' -79.7(6)
C22' C14' C15' C16' 155.8(5)
C20' C15' C16' C17' -55.5(7)
C14' C15' C16' C17' -176.2(5)
C15' C16' C17' C18' 53.5(7)
C16' C17' C18' C19' -54.2(8)
C17' C18' C19' C20' 53.4(7)
C16' C15' C20' C19' 58.5(7)
C14' C15' C20' C19' -173.1(5)
C16' C15' C20' C21' -173.4(5)
C14' C15' C20' C21' -45.1(6)
C18' C19' C20' C15' -55.5(6)
C18' C19' C20' C21' -174.2(5)
C15' C20' C21' C22' 40.9(6)
C19' C20' C21' C22' 165.0(5)
C20' C21' C22' N23' -146.5(4)
C20' C21' C22' C14' -21.3(6)
C13' C14' C22' N23' -9.2(7)
C15' C14' C22' N23' 116.0(5)
C13' C14' C22' C21' -131.2(5)
C15' C14' C22' C21' -6.0(6)
C21' C22' N23' C24' -152.1(4)
C14' C22' N23' C24' 88.4(6)
C22' N23' C24' C25' -176.8(4)
N23' C24' C25' C26' 94.7(6)
C24' C25' C26' N27' 82.3(6)
C25' C26' N27' C1' -177.7(4)
C2' C1' N27' C26' -161.9(4)
C9' C1' N27' C26' 77.1(6)
N27" C1" C2" C3" -116.4(5)
C9" C1" C2" C3" 3.9(7)
C1" C2" C3" C4" 148.6(6)
C1" C2" C3" C8" 24.9(7)
C2" C3" C4" C5" -176.2(6)
C8" C3" C4" C5" -56.7(8)
C3" C4" C5" C6" 56.4(11)
C4" C5" C6" C7" -57.8(11)
C5" C6" C7" C8" 58.1(8)
C6" C7" C8" C9" -175.5(6)
C6" C7" C8" C3" -58.2(8)
C4" C3" C8" C7" 59.2(8)
C2" C3" C8" C7" -173.1(6)
C4" C3" C8" C9" -172.7(5)
C2" C3" C8" C9" -44.9(7)
C7" C8" C9" C10" -66.3(8)
C3" C8" C9" C10" 171.7(5)
C7" C8" C9" C1" 168.9(5)
C3" C8" C9" C1" 46.9(6)
N27" C1" C9" C10" -43.4(8)
C2" C1" C9" C10" -160.1(5)
N27" C1" C9" C8" 85.4(6)
C2" C1" C9" C8" -31.3(6)
C8" C9" C10" C11" -22.1(8)
C1" C9" C10" C11" 97.2(7)
C9" C10" C11" C12" -161.2(5)
C10" C11" C12" C13" 156.0(5)
C11" C12" C13" C14" -161.8(5)
C12" C13" C14" C15" -24.4(7)
C12" C13" C14" C22" 96.2(6)
C13" C14" C15" C20" 171.6(4)
C22" C14" C15" C20" 44.9(4)
C13" C14" C15" C16" -65.2(6)
C22" C14" C15" C16" 168.2(4)
C14" C15" C16" C17" -175.3(5)
C20" C15" C16" C17" -56.8(6)
C15" C16" C17" C18" 56.2(6)
C16" C17" C18" C19" -56.5(6)
C17" C18" C19" C20" 54.8(6)
C18" C19" C20" C21" -176.1(5)
C18" C19" C20" C15" -56.1(6)
C14" C15" C20" C19" -172.3(4)
C16" C15" C20" C19" 59.4(5)
C14" C15" C20" C21" -43.6(5)
C16" C15" C20" C21" -171.9(4)
C19" C20" C21" C22" 148.8(5)
C15" C20" C21" C22" 24.7(5)
C20" C21" C22" N23" -118.4(5)
C20" C21" C22" C14" 2.9(6)
C13" C14" C22" N23" -40.2(6)
C15" C14" C22" N23" 89.3(5)
C13" C14" C22" C21" -159.0(5)
C15" C14" C22" C21" -29.5(5)
C21" C22" N23" C24" -156.1(5)
C14" C22" N23" C24" 87.8(6)
C22" N23" C24" C25" -178.9(5)
N23" C24" C25" C26" 85.2(6)
C24" C25" C26" N27" 85.8(6)
C25" C26" N27" C1" 179.3(4)
C2" C1" N27" C26" -157.4(4)
C9" C1" N27" C26" 88.3(6)
O2S C3S C4S F5A 134.4(12)
O1S C3S C4S F5A -47.0(14)
O2S C3S C4S F6B 54.0(12)
O1S C3S C4S F6B -127.4(11)
O2S C3S C4S F6A -100.7(8)
O1S C3S C4S F6A 77.9(9)
O2S C3S C4S F5B -67.3(8)
O1S C3S C4S F5B 111.3(8)
O2S C3S C4S F7A 21.8(10)
O1S C3S C4S F7A -159.6(9)
O2S C3S C4S F7B 167.5(8)
O1S C3S C4S F7B -13.9(10)
O8S C10A C11A F14A -178(2)
O9S C10A C11A F14A -2(2)
O8S C10A C11A F13A -60(2)
O9S C10A C11A F13A 116(2)
O8S C10A C11A F12A 60(2)
O9S C10A C11A F12A -124(2)
O9S C10B C11B F13B 6(3)
O8S C10B C11B F13B 178(2)
O9S C10B C11B F12B 130(2)
O8S C10B C11B F12B -58(2)
O9S C10B C11B F14B -110(2)
O8S C10B C11B F14B 61(2)
O15S C17S C18S F19A 66.5(11)
O16S C17S C18S F19A -115.7(10)
O15S C17S C18S F19B 49.5(11)
O16S C17S C18S F19B -132.7(10)
O15S C17S C18S F21B 170.6(9)
O16S C17S C18S F21B -11.6(10)
O15S C17S C18S F21A -167.5(8)
O16S C17S C18S F21A 10.2(9)
O15S C17S C18S F20B -68.3(7)
O16S C17S C18S F20B 109.5(7)
O15S C17S C18S F20A -51.4(8)
O16S C17S C18S F20A 126.3(6)
O23S C24S C25S F27A 37.0(11)
O22S C24S C25S F27A -141.9(10)
O23S C24S C25S F28B 109.6(9)
O22S C24S C25S F28B -69.3(9)
O23S C24S C25S F26A -91.5(10)
O22S C24S C25S F26A 89.6(11)
O23S C24S C25S F26B -127.2(8)
O22S C24S C25S F26B 53.9(9)
O23S C24S C25S F28A 157.0(9)
O22S C24S C25S F28A -21.9(10)
O23S C24S C25S F27B -11.7(9)
O22S C24S C25S F27B 169.5(8)
O29S C31S C32S F35B 73.5(10)
O30S C31S C32S F35B -107.7(10)
O29S C31S C32S F33B -163.6(9)
O30S C31S C32S F33B 15.2(10)
O29S C31S C32S F35A -115.9(8)
O30S C31S C32S F35A 62.9(8)
O29S C31S C32S F34A 7.6(9)
O30S C31S C32S F34A -173.6(8)
O29S C31S C32S F34B -46.2(10)
O30S C31S C32S F34B 132.6(9)
O29S C31S C32S F33A 126.8(8)
O30S C31S C32S F33A -54.4(8)
O37S C38S C39S F40A 162.8(9)
O36S C38S C39S F40A -19.1(10)
O37S C38S C39S F40B -111.6(7)
O36S C38S C39S F40B 66.5(8)
O37S C38S C39S F41B 19.9(13)
O36S C38S C39S F41B -162.0(12)
O37S C38S C39S F42A 32.9(14)
O36S C38S C39S F42A -149.0(13)
O37S C38S C39S F42B 134.9(8)
O36S C38S C39S F42B -47.0(8)
O37S C38S C39S F41A -84.0(6)
O36S C38S C39S F41A 94.1(6)
